data_2221147
loop_
_publ_author_name
'Wu, Chia-Jun'
'Su, Chang-Wei'
'Yeh, Chun-Wei'
'Chen, Jhy-Der'
'Wang, Ju-Chun'

_publ_section_title
;
 <i>N</i>^1^,<i>N</i>^2^-Bis(2-pyridyl)formamidine
;
_journal_coeditor_code NC2134
_journal_issue 3
_journal_name_full 'Acta Crystallographica Section E'
_journal_page_first o536
_journal_paper_doi 10.1107/S1600536809004851
_journal_volume 65
_journal_year 2009
_chemical_formula_iupac 'C11 H10 N4'
_chemical_formula_moiety 'C11 H10 N4'
_chemical_formula_sum 'C11 H10 N4'
_chemical_formula_weight 198.23
_chemical_name_systematic
;
<i>N</i>^1^,<i>N</i>^2^-Bis(2-pyridyl)formamidine
;
_space_group_IT_number 13
_symmetry_cell_setting monoclinic
_symmetry_space_group_name_Hall '-P 2yac'
_symmetry_space_group_name_H-M 'P 1 2/n 1'
_atom_sites_solution_hydrogens geom
_atom_sites_solution_primary direct
_atom_sites_solution_secondary difmap
_audit_creation_method SHELXL-97
_cell_angle_alpha 90.00
_cell_angle_beta 98.725(2)
_cell_angle_gamma 90.00
_cell_formula_units_Z 4
_cell_length_a 11.0411(14)
_cell_length_b 4.3904(5)
_cell_length_c 20.789(3)
_cell_measurement_reflns_used 1493
_cell_measurement_temperature 298(2)
_cell_measurement_theta_max 25.07
_cell_measurement_theta_min 1.98
_cell_volume 996.1(2)
_computing_cell_refinement 'SAINT (Bruker, 1997)'
_computing_data_collection 'SMART (Bruker, 1997)'
_computing_data_reduction 'SAINT (Bruker, 1997) and SHELXTL (Sheldrick, 2008)'
_computing_molecular_graphics 'SHELXTL (Sheldrick, 2008)'
_computing_publication_material 'SHELXTL (Sheldrick, 2008)'
_computing_structure_refinement 'SHELXL97 (Sheldrick, 2008)'
_computing_structure_solution 'SHELXS97 (Sheldrick, 2008)'
_diffrn_ambient_temperature 298(2)
_diffrn_measured_fraction_theta_full 0.960
_diffrn_measured_fraction_theta_max 0.960
_diffrn_measurement_device_type 'Bruker SMART CCD area-detector'
_diffrn_measurement_method '\f and \w'
_diffrn_radiation_monochromator graphite
_diffrn_radiation_source 'fine-focus sealed tube'
_diffrn_radiation_type MoK\a
_diffrn_radiation_wavelength 0.71073
_diffrn_reflns_av_R_equivalents 0.0408
_diffrn_reflns_av_sigmaI/netI 0.0433
_diffrn_reflns_limit_h_max 8
_diffrn_reflns_limit_h_min -13
_diffrn_reflns_limit_k_max 4
_diffrn_reflns_limit_k_min -5
_diffrn_reflns_limit_l_max 24
_diffrn_reflns_limit_l_min -23
_diffrn_reflns_number 3628
_diffrn_reflns_theta_full 25.07
_diffrn_reflns_theta_max 25.07
_diffrn_reflns_theta_min 1.98
_diffrn_standards_decay_% 0
_diffrn_standards_interval_time 0
_diffrn_standards_number 0
_exptl_absorpt_coefficient_mu 0.085
_exptl_absorpt_correction_T_max 0.995
_exptl_absorpt_correction_T_min 0.983
_exptl_absorpt_correction_type empirical
_exptl_absorpt_process_details '(<i>SADABS</i>; Bruker, 1997)'
_exptl_crystal_colour Colorless
_exptl_crystal_density_diffrn 1.322
_exptl_crystal_density_method 'not measured'
_exptl_crystal_description Column
_exptl_crystal_F_000 416
_exptl_crystal_size_max 0.44
_exptl_crystal_size_mid 0.12
_exptl_crystal_size_min 0.08
_refine_diff_density_max 0.138
_refine_diff_density_min -0.193
_refine_ls_extinction_coef 0.024(4)
_refine_ls_extinction_expression Fc^*^=kFc[1+0.001xFc^2^\l^3^/sin(2\q)]^-1/4^
_refine_ls_extinction_method 'SHELXL97 (Sheldrick, 2008)'
_refine_ls_goodness_of_fit_ref 1.133
_refine_ls_hydrogen_treatment mixed
_refine_ls_matrix_type full
_refine_ls_number_parameters 141
_refine_ls_number_reflns 1697
_refine_ls_number_restraints 0
_refine_ls_restrained_S_all 1.133
_refine_ls_R_factor_all 0.0866
_refine_ls_R_factor_gt 0.0587
_refine_ls_shift/su_max 0.000
_refine_ls_shift/su_mean 0.000
_refine_ls_structure_factor_coef Fsqd
_refine_ls_weighting_details 'calc w=1/[\s^2^(Fo^2^)+(0.0509P)^2^+0.3516P] where P=(Fo^2^+2Fc^2^)/3'
_refine_ls_weighting_scheme calc
_refine_ls_wR_factor_gt 0.1250
_refine_ls_wR_factor_ref 0.1426
_reflns_number_gt 1251
_reflns_number_total 1697
_reflns_threshold_expression I>2\s(I)
_cod_data_source_file nc2134.cif
_cod_data_source_block I
_cod_depositor_comments
;
The following automatic conversions were performed:
'_symmetry_cell_setting' value 'Monoclinic' changed to 'monoclinic'
according to '/home/saulius/struct/CIF-dictionaries/cif_core.dic'
dictionary named 'cif_core.dic' version 2.4.1 from 2010-06-29.

Automatic conversion script
Id: cif_fix_enum 1527 2010-12-29 10:47:43Z saulius 

The following automatic conversions were performed:

'_symmetry_cell_setting' value 'Monoclinic' changed to 'monoclinic'
according to /home/saulius/struct/CIF-dictionaries/cif_core.dic
dictionary named 'cif_core.dic' version 2.4.1 from 2010-06-29.

Automatic conversion script
Id: cif_fix_values 1715 2011-07-08 13:25:40Z adriana 
;
_cod_original_sg_symbol_H-M 'P 2/n'
_cod_database_code 2221147
_cod_database_fobs_code 2221147

loop_
_symmetry_equiv_pos_as_xyz
'x, y, z'
'-x+1/2, y, -z+1/2'
'-x, -y, -z'
'x-1/2, -y, z-1/2'

loop_
_atom_site_type_symbol
_atom_site_label
_atom_site_fract_x
_atom_site_fract_y
_atom_site_fract_z
_atom_site_U_iso_or_equiv
_atom_site_adp_type
_atom_site_calc_flag
_atom_site_refinement_flags
_atom_site_occupancy
_atom_site_disorder_assembly
_atom_site_disorder_group
N N1 0.7611(2) -0.1912(6) 0.64055(11) 0.0633(7) Uani d . 1 . .
N N2 0.66575(17) -0.0267(5) 0.53928(10) 0.0502(6) Uani d . 1 . .
N N3 0.58806(19) 0.2810(5) 0.45290(10) 0.0482(6) Uani d . 1 . .
N N4 0.71668(18) 0.5763(5) 0.39863(10) 0.0536(6) Uani d . 1 . .
C C1 0.8583(3) -0.3057(8) 0.67908(14) 0.0731(9) Uani d . 1 . .
H H1B 0.8510 -0.3453 0.7223 0.088 Uiso calc R 1 . .
C C2 0.9685(3) -0.3685(8) 0.65886(15) 0.0708(9) Uani d . 1 . .
H H2B 1.0342 -0.4453 0.6876 0.085 Uiso calc R 1 . .
C C3 0.9785(3) -0.3143(7) 0.59503(15) 0.0675(8) Uani d . 1 . .
H H3A 1.0516 -0.3553 0.5796 0.081 Uiso calc R 1 . .
C C4 0.8802(2) -0.1991(7) 0.55388(13) 0.0559(7) Uani d . 1 . .
H H4B 0.8856 -0.1632 0.5103 0.067 Uiso calc R 1 . .
C C5 0.7723(2) -0.1370(6) 0.57845(12) 0.0483(6) Uani d . 1 . .
C C6 0.6813(2) 0.1693(6) 0.49522(12) 0.0480(6) Uani d . 1 . .
H H6A 0.7604 0.2361 0.4926 0.058 Uiso calc R 1 . .
C C7 0.6029(2) 0.4915(6) 0.40425(12) 0.0471(6) Uani d . 1 . .
C C8 0.5000(2) 0.6016(6) 0.36432(13) 0.0558(7) Uani d . 1 . .
H H8A 0.4219 0.5384 0.3699 0.067 Uiso calc R 1 . .
C C9 0.5161(3) 0.8048(7) 0.31657(14) 0.0632(8) Uani d . 1 . .
H H9A 0.4487 0.8817 0.2891 0.076 Uiso calc R 1 . .
C C10 0.6329(3) 0.8952(7) 0.30926(14) 0.0636(8) Uani d . 1 . .
H H10A 0.6462 1.0314 0.2768 0.076 Uiso calc R 1 . .
C C11 0.7286(2) 0.7769(7) 0.35157(13) 0.0596(8) Uani d . 1 . .
H H11A 0.8073 0.8405 0.3473 0.072 Uiso calc R 1 . .
H H3N 0.512(3) 0.203(6) 0.4525(12) 0.058(8) Uiso d . 1 . .

loop_
_atom_site_aniso_label
_atom_site_aniso_U_11
_atom_site_aniso_U_22
_atom_site_aniso_U_33
_atom_site_aniso_U_12
_atom_site_aniso_U_13
_atom_site_aniso_U_23
N1 0.0500(13) 0.0826(18) 0.0570(14) -0.0025(12) 0.0077(11) 0.0050(13)
N2 0.0373(11) 0.0612(14) 0.0520(12) -0.0022(10) 0.0069(9) -0.0015(11)
N3 0.0370(11) 0.0514(13) 0.0562(13) -0.0033(10) 0.0070(10) 0.0006(11)
N4 0.0438(12) 0.0592(14) 0.0597(13) -0.0022(10) 0.0144(10) -0.0004(11)
C1 0.0608(18) 0.097(2) 0.0590(17) 0.0002(18) 0.0027(14) 0.0105(17)
C2 0.0492(16) 0.084(2) 0.075(2) 0.0047(16) -0.0052(14) 0.0032(18)
C3 0.0455(15) 0.079(2) 0.079(2) 0.0036(15) 0.0121(14) -0.0029(18)
C4 0.0445(14) 0.0701(19) 0.0538(15) 0.0014(13) 0.0100(12) -0.0024(14)
C5 0.0407(13) 0.0499(15) 0.0541(15) -0.0058(11) 0.0061(11) -0.0039(12)
C6 0.0383(13) 0.0518(15) 0.0547(14) -0.0026(12) 0.0100(11) -0.0094(13)
C7 0.0435(14) 0.0472(14) 0.0515(14) 0.0005(12) 0.0106(11) -0.0090(13)
C8 0.0458(15) 0.0579(17) 0.0631(16) 0.0007(13) 0.0067(12) -0.0030(14)
C9 0.0622(18) 0.0610(18) 0.0649(18) 0.0097(15) 0.0051(14) 0.0005(15)
C10 0.0713(19) 0.0610(19) 0.0617(17) 0.0038(15) 0.0207(15) 0.0031(15)
C11 0.0535(16) 0.0632(19) 0.0660(18) -0.0029(14) 0.0214(14) -0.0008(15)

loop_
_atom_type_symbol
_atom_type_description
_atom_type_scat_dispersion_real
_atom_type_scat_dispersion_imag
_atom_type_scat_source
C C 0.0033 0.0016 'International Tables Vol C Tables 4.2.6.8 and 6.1.1.4'
H H 0.0000 0.0000 'International Tables Vol C Tables 4.2.6.8 and 6.1.1.4'
N N 0.0061 0.0033 'International Tables Vol C Tables 4.2.6.8 and 6.1.1.4'

loop_
_geom_angle_atom_site_label_1
_geom_angle_atom_site_label_2
_geom_angle_atom_site_label_3
_geom_angle_site_symmetry_1
_geom_angle_site_symmetry_3
_geom_angle
_geom_angle_publ_flag
C1 N1 C5 . . 117.5(2) ?
C6 N2 C5 . . 116.7(2) ?
C6 N3 C7 . . 123.6(2) ?
C6 N3 H3N . . 118.9(17) ?
C7 N3 H3N . . 117.1(17) ?
C7 N4 C11 . . 116.5(2) ?
N1 C1 C2 . . 124.1(3) ?
N1 C1 H1B . . 118.0 ?
C2 C1 H1B . . 118.0 ?
C3 C2 C1 . . 117.8(3) ?
C3 C2 H2B . . 121.1 ?
C1 C2 H2B . . 121.1 ?
C2 C3 C4 . . 119.7(3) ?
C2 C3 H3A . . 120.1 ?
C4 C3 H3A . . 120.1 ?
C3 C4 C5 . . 118.9(3) ?
C3 C4 H4B . . 120.6 ?
C5 C4 H4B . . 120.6 ?
N1 C5 C4 . . 122.0(2) ?
N1 C5 N2 . . 115.2(2) ?
C4 C5 N2 . . 122.7(2) ?
N2 C6 N3 . . 122.6(2) ?
N2 C6 H6A . . 118.7 ?
N3 C6 H6A . . 118.7 ?
N4 C7 C8 . . 123.2(3) ?
N4 C7 N3 . . 117.6(2) ?
C8 C7 N3 . . 119.2(2) ?
C9 C8 C7 . . 118.5(3) ?
C9 C8 H8A . . 120.8 ?
C7 C8 H8A . . 120.8 ?
C8 C9 C10 . . 119.6(3) ?
C8 C9 H9A . . 120.2 ?
C10 C9 H9A . . 120.2 ?
C11 C10 C9 . . 117.6(3) ?
C11 C10 H10A . . 121.2 ?
C9 C10 H10A . . 121.2 ?
N4 C11 C10 . . 124.6(3) ?
N4 C11 H11A . . 117.7 ?
C10 C11 H11A . . 117.7 ?

loop_
_geom_bond_atom_site_label_1
_geom_bond_atom_site_label_2
_geom_bond_site_symmetry_2
_geom_bond_distance
_geom_bond_publ_flag
N1 C1 . 1.337(4) ?
N1 C5 . 1.337(3) ?
N2 C6 . 1.287(3) ?
N2 C5 . 1.411(3) ?
N3 C6 . 1.342(3) ?
N3 C7 . 1.398(3) ?
N3 H3N . 0.90(3) ?
N4 C7 . 1.332(3) ?
N4 C11 . 1.337(3) ?
C1 C2 . 1.374(4) ?
C1 H1B . 0.9300 ?
C2 C3 . 1.369(4) ?
C2 H2B . 0.9300 ?
C3 C4 . 1.372(4) ?
C3 H3A . 0.9300 ?
C4 C5 . 1.392(3) ?
C4 H4B . 0.9300 ?
C6 H6A . 0.9300 ?
C7 C8 . 1.388(3) ?
C8 C9 . 1.366(4) ?
C8 H8A . 0.9300 ?
C9 C10 . 1.380(4) ?
C9 H9A . 0.9300 ?
C10 C11 . 1.370(4) ?
C10 H10A . 0.9300 ?
C11 H11A . 0.9300 ?

loop_
_geom_hbond_atom_site_label_D
_geom_hbond_atom_site_label_H
_geom_hbond_atom_site_label_A
_geom_hbond_site_symmetry_A
_geom_hbond_distance_DH
_geom_hbond_distance_HA
_geom_hbond_distance_DA
_geom_hbond_angle_DHA
N3 H3N N2 3_656 0.90(3) 2.14(3) 3.044(3) 175(2)
C8 H8A N1 3_656 0.93 2.51 3.388(4) 156.7

loop_
_cod_related_entry_id
_cod_related_entry_database
_cod_related_entry_code
1 ChemSpider 3564110
